data_7000280
loop_
_publ_author_name
'Jean-Baptiste dit Dominique, Fran\,cois'
'Gornitzka, Heinz'
'Sournia-Saquet, Alix'
'Hemmert, Catherine'

_publ_section_title
;
 Dinuclear gold(i) and gold(iii) complexes of bridging functionalized
 bis(N-heterocyclic carbene) ligands: synthesis, structural,
 spectroscopic and electrochemical characterizations
;
_journal_issue 2
_journal_name_full 'Dalton Transactions'
_journal_page_first 340
_journal_page_last 352
_journal_paper_doi 10.1039/b809943j
_journal_year 2009
_chemical_formula_sum 'C35 H62 Au2 F12 N8 O6 P2'
_chemical_formula_weight 1374.80
_chemical_name_systematic
;
?
;
_space_group_IT_number 14
_symmetry_cell_setting monoclinic
_symmetry_space_group_name_Hall '-P 2yn'
_symmetry_space_group_name_H-M 'P 1 21/n 1'
_atom_sites_solution_hydrogens geom
_atom_sites_solution_primary direct
_atom_sites_solution_secondary difmap
_audit_creation_method SHELXL-97
_cell_angle_alpha 90.00
_cell_angle_beta 100.366(3)
_cell_angle_gamma 90.00
_cell_formula_units_Z 4
_cell_length_a 15.814(3)
_cell_length_b 12.286(2)
_cell_length_c 28.357(5)
_cell_measurement_reflns_used 4404
_cell_measurement_temperature 173(2)
_cell_measurement_theta_max 29.79
_cell_measurement_theta_min 2.21
_cell_volume 5419.6(17)
_computing_cell_refinement 'Bruker SMART'
_computing_data_collection 'Bruker SMART'
_computing_data_reduction 'Bruker SAINT'
_computing_molecular_graphics 'Bruker SHELXTL'
_computing_publication_material 'Bruker SHELXTL'
_computing_structure_refinement 'SHELXL-97 (Sheldrick, 1997)'
_computing_structure_solution 'SHELXS-97 (Sheldrick, 1990)'
_diffrn_ambient_temperature 173(2)
_diffrn_measured_fraction_theta_full 0.953
_diffrn_measured_fraction_theta_max 0.953
_diffrn_measurement_device_type 'CCD area detector'
_diffrn_measurement_method 'phi and omega scans'
_diffrn_radiation_monochromator graphite
_diffrn_radiation_source 'fine-focus sealed tube'
_diffrn_radiation_type MoK\a
_diffrn_radiation_wavelength 0.71073
_diffrn_reflns_av_R_equivalents 0.0399
_diffrn_reflns_av_sigmaI/netI 0.0842
_diffrn_reflns_limit_h_max 19
_diffrn_reflns_limit_h_min -17
_diffrn_reflns_limit_k_max 11
_diffrn_reflns_limit_k_min -15
_diffrn_reflns_limit_l_max 34
_diffrn_reflns_limit_l_min -29
_diffrn_reflns_number 16612
_diffrn_reflns_theta_full 26.37
_diffrn_reflns_theta_max 26.37
_diffrn_reflns_theta_min 5.11
_exptl_absorpt_coefficient_mu 5.553
_exptl_absorpt_correction_T_max 0.6067
_exptl_absorpt_correction_T_min 0.1678
_exptl_absorpt_correction_type none
_exptl_crystal_colour clear
_exptl_crystal_density_diffrn 1.685
_exptl_crystal_density_method 'not measured'
_exptl_crystal_description plate
_exptl_crystal_F_000 2688
_exptl_crystal_size_max 0.50
_exptl_crystal_size_mid 0.30
_exptl_crystal_size_min 0.10
_refine_diff_density_max 3.155
_refine_diff_density_min -6.708
_refine_diff_density_rms 0.274
_refine_ls_extinction_method none
_refine_ls_goodness_of_fit_ref 1.039
_refine_ls_hydrogen_treatment mixed
_refine_ls_matrix_type full
_refine_ls_number_parameters 681
_refine_ls_number_reflns 10577
_refine_ls_number_restraints 192
_refine_ls_restrained_S_all 1.032
_refine_ls_R_factor_all 0.1090
_refine_ls_R_factor_gt 0.0736
_refine_ls_shift/su_max 0.002
_refine_ls_shift/su_mean 0.000
_refine_ls_structure_factor_coef Fsqd
_refine_ls_weighting_details 'calc w=1/[\s^2^(Fo^2^)+(0.0861P)^2^+145.4051P] where P=(Fo^2^+2Fc^2^)/3'
_refine_ls_weighting_scheme calc
_refine_ls_wR_factor_gt 0.1890
_refine_ls_wR_factor_ref 0.2099
_reflns_number_gt 7222
_reflns_number_total 10577
_reflns_threshold_expression >2sigma(I)
_cod_data_source_file b809943j.txt
_cod_data_source_block 15.MeOH.H2O
_cod_depositor_comments
;
The following automatic conversions were performed:
'_symmetry_cell_setting' value 'Monoclinic' changed to 'monoclinic'
according to '/home/saulius/struct/CIF-dictionaries/cif_core.dic'
dictionary named 'cif_core.dic' version 2.4.1 from 2010-06-29.

Automatic conversion script
Id: cif_fix_enum 1527 2010-12-29 10:47:43Z saulius 
;
_cod_original_cell_volume 5419.3(16)
_cod_original_sg_symbol_H-M P2(1)/n
_cod_database_code 7000280

loop_
_symmetry_equiv_pos_as_xyz
'x, y, z'
'-x+1/2, y+1/2, -z+1/2'
'-x, -y, -z'
'x-1/2, -y-1/2, z-1/2'

loop_
_atom_site_label
_atom_site_type_symbol
_atom_site_fract_x
_atom_site_fract_y
_atom_site_fract_z
_atom_site_U_iso_or_equiv
_atom_site_adp_type
_atom_site_occupancy
_atom_site_symmetry_multiplicity
_atom_site_calc_flag
_atom_site_refinement_flags
_atom_site_disorder_assembly
_atom_site_disorder_group
Au1 Au 0.77544(3) 0.35367(4) 0.179384(18) 0.02075(16) Uani 1 1 d . . .
Au2 Au 1.17630(3) 0.34828(4) 0.179127(19) 0.02368(17) Uani 1 1 d . . .
N1 N 1.2326(7) 0.5808(10) 0.1648(5) 0.031(3) Uani 1 1 d . . .
N2 N 1.1420(7) 0.5768(9) 0.2125(4) 0.026(3) Uani 1 1 d . . .
N3 N 0.8343(7) 0.5751(9) 0.2183(4) 0.023(2) Uani 1 1 d . . .
N4 N 0.7121(7) 0.5882(9) 0.1705(4) 0.022(2) Uani 1 1 d . . .
O1 O 1.1789(10) 0.4712(17) 0.0715(6) 0.086(6) Uani 1 1 d . . .
H1 H 1.1789 0.4409 0.0450 0.129 Uiso 1 1 calc R . .
O2 O 0.7120(7) 0.4780(11) 0.0774(4) 0.049(3) Uani 1 1 d . . .
H2 H 0.7619 0.5013 0.0771 0.073 Uiso 1 1 calc R . .
C1 C 1.1824(9) 0.5088(11) 0.1851(6) 0.030(3) Uani 1 1 d U . .
C2 C 1.2263(10) 0.6871(12) 0.1820(7) 0.038(4) Uani 1 1 d . . .
H2 H 1.2555 0.7497 0.1736 0.046 Uiso 1 1 calc R . .
C3 C 1.1697(10) 0.6832(12) 0.2135(6) 0.036(4) Uani 1 1 d . . .
H3 H 1.1532 0.7414 0.2320 0.043 Uiso 1 1 calc R . .
C4 C 1.2865(8) 0.5528(12) 0.1304(5) 0.026(3) Uani 1 1 d . . .
H4A H 1.3096 0.4787 0.1379 0.031 Uiso 1 1 calc R . .
H4B H 1.3359 0.6036 0.1348 0.031 Uiso 1 1 calc R . .
C5 C 1.2441(10) 0.5556(16) 0.0789(7) 0.046(4) Uani 1 1 d . . .
C6 C 1.3102(14) 0.535(2) 0.0485(7) 0.065(6) Uani 1 1 d . . .
H6A H 1.3425 0.4688 0.0597 0.097 Uiso 1 1 calc R . .
H6B H 1.3496 0.5968 0.0507 0.097 Uiso 1 1 calc R . .
H6C H 1.2817 0.5250 0.0151 0.097 Uiso 1 1 calc R . .
C7 C 1.205(2) 0.672(2) 0.0662(9) 0.103(11) Uani 1 1 d . . .
H7A H 1.1419 0.6668 0.0598 0.155 Uiso 1 1 calc R . .
H7B H 1.2246 0.6995 0.0377 0.155 Uiso 1 1 calc R . .
H7C H 1.2233 0.7211 0.0932 0.155 Uiso 1 1 calc R . .
C8 C 1.0776(8) 0.5372(13) 0.2405(5) 0.030(3) Uani 1 1 d . . .
H8A H 1.0872 0.5719 0.2725 0.036 Uiso 1 1 calc R . .
H8B H 1.0828 0.4574 0.2449 0.036 Uiso 1 1 calc R . .
C9 C 0.9881(8) 0.5662(13) 0.2130(5) 0.030(3) Uani 1 1 d . . .
H9A H 0.9774 0.5271 0.1819 0.036 Uiso 1 1 calc R . .
H9B H 0.9851 0.6453 0.2062 0.036 Uiso 1 1 calc R . .
C10 C 0.9172(8) 0.5345(11) 0.2428(5) 0.024(3) Uani 1 1 d . . .
H10A H 0.9149 0.4544 0.2461 0.029 Uiso 1 1 calc R . .
H10B H 0.9313 0.5666 0.2753 0.029 Uiso 1 1 calc R . .
C11 C 0.7740(10) 0.5119(11) 0.1897(5) 0.030(3) Uani 1 1 d . . .
C12 C 0.7332(10) 0.6901(12) 0.1889(6) 0.030(3) Uani 1 1 d . . .
H12 H 0.6997 0.7541 0.1814 0.036 Uiso 1 1 calc R . .
C13 C 0.8096(9) 0.6846(10) 0.2194(5) 0.024(3) Uani 1 1 d . . .
H13 H 0.8397 0.7421 0.2376 0.029 Uiso 1 1 calc R . .
C14 C 0.6375(8) 0.5649(11) 0.1341(5) 0.022(3) Uani 1 1 d . . .
H14A H 0.5922 0.6191 0.1365 0.026 Uiso 1 1 calc R . .
H14B H 0.6149 0.4922 0.1403 0.026 Uiso 1 1 calc R . .
C15 C 0.6571(9) 0.5671(14) 0.0838(6) 0.035(4) Uani 1 1 d . . .
C16 C 0.6979(14) 0.6740(16) 0.0713(8) 0.060(6) Uani 1 1 d . . .
H16A H 0.7554 0.6813 0.0909 0.091 Uiso 1 1 calc R . .
H16B H 0.6620 0.7353 0.0778 0.091 Uiso 1 1 calc R . .
H16C H 0.7024 0.6737 0.0373 0.091 Uiso 1 1 calc R . .
C17 C 0.5691(11) 0.544(2) 0.0498(7) 0.059(6) Uani 1 1 d . . .
H17A H 0.5797 0.5238 0.0179 0.089 Uiso 1 1 calc R . .
H17B H 0.5331 0.6093 0.0473 0.089 Uiso 1 1 calc R . .
H17C H 0.5395 0.4840 0.0629 0.089 Uiso 1 1 calc R . .
N5 N 1.2300(7) 0.1152(9) 0.1605(5) 0.027(3) Uani 1 1 d . . .
N6 N 1.1382(9) 0.1195(11) 0.2065(5) 0.039(3) Uani 1 1 d . . .
N7 N 0.8240(7) 0.1172(9) 0.2001(5) 0.028(3) Uani 1 1 d . . .
N8 N 0.7062(8) 0.1262(9) 0.1500(5) 0.029(3) Uani 1 1 d . . .
O3 O 1.1764(14) 0.2285(19) 0.0689(7) 0.112(8) Uani 1 1 d . . .
H3A H 1.1310 0.2060 0.0515 0.168 Uiso 1 1 calc R . .
O4 O 0.7204(9) 0.2456(13) 0.0628(5) 0.065(4) Uani 1 1 d . . .
H4 H 0.7053 0.3100 0.0668 0.097 Uiso 1 1 calc R . .
C18 C 1.1800(8) 0.1834(12) 0.1811(5) 0.027(3) Uani 1 1 d . . .
C19 C 1.2217(9) 0.0061(17) 0.1750(7) 0.051(5) Uani 1 1 d . . .
H19 H 1.2508 -0.0563 0.1662 0.061 Uiso 1 1 calc R . .
C20 C 1.1633(10) 0.0107(12) 0.2038(6) 0.037(4) Uani 1 1 d . . .
H20 H 1.1426 -0.0491 0.2197 0.044 Uiso 1 1 calc R . .
C21 C 1.2865(10) 0.1480(14) 0.1276(6) 0.037(4) Uani 1 1 d . . .
H21A H 1.3381 0.1008 0.1324 0.044 Uiso 1 1 calc R . .
H21B H 1.3056 0.2240 0.1345 0.044 Uiso 1 1 calc R . .
C22 C 1.2409(12) 0.1396(17) 0.0761(8) 0.055(5) Uani 1 1 d . . .
C23 C 1.2106(17) 0.027(2) 0.0633(7) 0.082(9) Uani 1 1 d . . .
H23A H 1.1715 0.0034 0.0845 0.123 Uiso 1 1 calc R . .
H23B H 1.2601 -0.0225 0.0670 0.123 Uiso 1 1 calc R . .
H23C H 1.1804 0.0253 0.0299 0.123 Uiso 1 1 calc R . .
C24 C 1.3135(19) 0.1718(19) 0.0459(9) 0.083(8) Uani 1 1 d . . .
H24A H 1.3551 0.1122 0.0474 0.124 Uiso 1 1 calc R . .
H24B H 1.3430 0.2379 0.0594 0.124 Uiso 1 1 calc R . .
H24C H 1.2868 0.1849 0.0124 0.124 Uiso 1 1 calc R . .
C25 C 1.0697(10) 0.1561(13) 0.2324(6) 0.041(4) Uani 1 1 d . . .
H25A H 1.0736 0.2358 0.2373 0.049 Uiso 1 1 calc R . .
H25B H 1.0773 0.1205 0.2642 0.049 Uiso 1 1 calc R . .
C26 C 0.9810(9) 0.1264(13) 0.2028(7) 0.038(4) Uani 1 1 d . . .
H26A H 0.9710 0.1694 0.1728 0.046 Uiso 1 1 calc R . .
H26B H 0.9807 0.0484 0.1940 0.046 Uiso 1 1 calc R . .
C27 C 0.9079(8) 0.1483(13) 0.2308(5) 0.029(3) Uani 1 1 d . . .
H27A H 0.9171 0.1051 0.2607 0.035 Uiso 1 1 calc R . .
H27B H 0.9071 0.2263 0.2393 0.035 Uiso 1 1 calc R . .
C28 C 0.7719(8) 0.1864(11) 0.1754(5) 0.021(3) Uani 1 1 d . . .
C29 C 0.7226(10) 0.0167(15) 0.1621(6) 0.044(4) Uani 1 1 d . . .
H29 H 0.6870 -0.0431 0.1503 0.053 Uiso 1 1 calc R . .
C30 C 0.7955(9) 0.0107(11) 0.1926(6) 0.031(3) Uani 1 1 d . . .
H30 H 0.8229 -0.0533 0.2066 0.037 Uiso 1 1 calc R . .
C31 C 0.6325(9) 0.1694(12) 0.1157(6) 0.032(3) Uani 1 1 d . . .
H31A H 0.6187 0.2435 0.1258 0.039 Uiso 1 1 calc R . .
H31B H 0.5816 0.1227 0.1163 0.039 Uiso 1 1 calc R . .
C32 C 0.6503(11) 0.1739(14) 0.0652(6) 0.041(4) Uani 1 1 d . . .
C33 C 0.6735(14) 0.0628(19) 0.0470(8) 0.062(6) Uani 1 1 d . . .
H33A H 0.6742 0.0673 0.0126 0.094 Uiso 1 1 calc R . .
H33B H 0.6307 0.0089 0.0527 0.094 Uiso 1 1 calc R . .
H33C H 0.7304 0.0408 0.0641 0.094 Uiso 1 1 calc R . .
C34 C 0.5675(15) 0.2183(19) 0.0340(7) 0.066(6) Uani 1 1 d . . .
H34A H 0.5587 0.2940 0.0428 0.100 Uiso 1 1 calc R . .
H34B H 0.5183 0.1742 0.0392 0.100 Uiso 1 1 calc R . .
H34C H 0.5728 0.2148 0.0001 0.100 Uiso 1 1 calc R . .
O5 O 0.8895(13) 0.5047(18) 0.0905(8) 0.048(6) Uani 0.57(2) 1 d PDU A 1
H5 H 0.9237 0.5549 0.0865 0.073 Uiso 0.57(2) 1 calc PR A 1
C35 C 0.937(2) 0.401(3) 0.0991(15) 0.067(11) Uani 0.57(2) 1 d PDU A 1
H35A H 0.9989 0.4143 0.1003 0.100 Uiso 0.57(2) 1 calc PR A 1
H35B H 0.9165 0.3496 0.0731 0.100 Uiso 0.57(2) 1 calc PR A 1
H35C H 0.9287 0.3696 0.1297 0.100 Uiso 0.57(2) 1 calc PR A 1
O5' O 0.9387(13) 0.576(2) 0.0077(9) 0.032(7) Uani 0.43(2) 1 d PDU A 2
H5' H 0.9172 0.6190 -0.0140 0.048 Uiso 0.43(2) 1 calc PR A 2
C35' C 0.873(4) 0.547(6) 0.038(2) 0.102(18) Uani 0.43(2) 1 d PDU A 2
H35D H 0.8967 0.5603 0.0715 0.153 Uiso 0.43(2) 1 calc PR A 2
H35E H 0.8573 0.4701 0.0331 0.153 Uiso 0.43(2) 1 calc PR A 2
H35F H 0.8216 0.5922 0.0280 0.153 Uiso 0.43(2) 1 calc PR A 2
O6 O 0.9753(16) 0.791(2) -0.0108(12) 0.063(8) Uani 0.50 1 d P . .
O7 O 1.108(2) 0.843(4) -0.060(2) 0.16(2) Uani 0.50 1 d P . .
P1 P 0.0169(2) 0.8551(3) 0.30195(13) 0.0253(7) Uani 1 1 d D . .
F1 F 0.1170(6) 0.8550(10) 0.3007(4) 0.068(3) Uani 1 1 d D . .
F2 F 0.0144(8) 0.7245(7) 0.3013(4) 0.069(3) Uani 1 1 d D . .
F3 F 0.0385(7) 0.8530(8) 0.3579(3) 0.054(3) Uani 1 1 d D . .
F4 F -0.0820(6) 0.8558(10) 0.3033(4) 0.069(4) Uani 1 1 d D . .
F5 F 0.0184(7) 0.9836(7) 0.3052(4) 0.062(3) Uani 1 1 d D . .
F6 F -0.0038(6) 0.8582(10) 0.2452(3) 0.055(3) Uani 1 1 d D . .
P2 P 0.0363(2) 0.3553(3) 0.36691(15) 0.0301(8) Uani 1 1 d DU . .
F7 F -0.0403(15) 0.3668(19) 0.3962(9) 0.101(8) Uani 0.73(3) 1 d PDU B 1
F8 F 0.0230(13) 0.4786(10) 0.3500(8) 0.073(6) Uani 0.73(3) 1 d PDU B 1
F9 F -0.0347(13) 0.3218(16) 0.3236(7) 0.084(6) Uani 0.73(3) 1 d PDU B 1
F10 F 0.1078(14) 0.3447(18) 0.3355(9) 0.092(7) Uani 0.73(3) 1 d PDU B 1
F11 F 0.0481(14) 0.2317(10) 0.3810(10) 0.090(7) Uani 0.73(3) 1 d PDU B 1
F12 F 0.1026(17) 0.3886(19) 0.4126(7) 0.113(8) Uani 0.73(3) 1 d PDU B 1
F7' F -0.0652(10) 0.350(3) 0.361(2) 0.079(14) Uani 0.27(3) 1 d PDU B 2
F8' F 0.032(3) 0.475(2) 0.3445(19) 0.092(15) Uani 0.27(3) 1 d PDU B 2
F9' F 0.026(4) 0.311(4) 0.3142(9) 0.101(15) Uani 0.27(3) 1 d PDU B 2
F10' F 0.1366(11) 0.356(3) 0.370(2) 0.071(13) Uani 0.27(3) 1 d PDU B 2
F11' F 0.042(3) 0.2341(18) 0.3855(18) 0.072(14) Uani 0.27(3) 1 d PDU B 2
F12' F 0.043(4) 0.401(4) 0.4189(9) 0.097(15) Uani 0.27(3) 1 d PDU B 2

loop_
_atom_site_aniso_label
_atom_site_aniso_U_11
_atom_site_aniso_U_22
_atom_site_aniso_U_33
_atom_site_aniso_U_23
_atom_site_aniso_U_13
_atom_site_aniso_U_12
Au1 0.0180(2) 0.0208(3) 0.0250(3) 0.0014(2) 0.00796(19) 0.00115(19)
Au2 0.0189(2) 0.0205(3) 0.0347(3) -0.0003(2) 0.0132(2) 0.0004(2)
N1 0.023(6) 0.038(7) 0.038(8) 0.000(6) 0.021(5) 0.007(5)
N2 0.026(6) 0.016(6) 0.039(7) -0.004(5) 0.014(5) -0.003(4)
N3 0.021(5) 0.015(6) 0.032(7) 0.001(5) 0.005(5) 0.003(4)
N4 0.017(5) 0.023(6) 0.026(6) 0.003(5) 0.006(5) -0.004(4)
O1 0.054(9) 0.130(16) 0.075(11) -0.041(11) 0.014(8) -0.032(9)
O2 0.035(6) 0.072(9) 0.042(7) -0.003(7) 0.016(5) 0.025(6)
C1 0.037(6) 0.011(5) 0.041(7) 0.006(5) 0.004(6) 0.012(5)
C2 0.044(9) 0.013(7) 0.066(12) 0.003(7) 0.032(9) -0.010(6)
C3 0.042(9) 0.024(8) 0.050(11) 0.002(7) 0.030(8) -0.002(6)
C4 0.023(6) 0.025(7) 0.034(8) 0.001(7) 0.019(6) -0.002(5)
C5 0.032(8) 0.057(11) 0.049(11) -0.018(10) 0.009(8) 0.000(8)
C6 0.078(14) 0.096(18) 0.029(10) -0.011(11) 0.032(10) -0.008(13)
C7 0.15(3) 0.11(2) 0.055(15) 0.042(16) 0.021(16) 0.07(2)
C8 0.027(7) 0.033(8) 0.035(9) 0.000(7) 0.022(6) 0.006(6)
C9 0.022(7) 0.042(9) 0.028(8) 0.005(7) 0.011(6) 0.007(6)
C10 0.018(6) 0.024(7) 0.031(8) 0.005(6) 0.003(5) -0.005(5)
C11 0.053(9) 0.016(7) 0.029(8) 0.012(6) 0.027(7) -0.001(6)
C12 0.042(8) 0.015(7) 0.034(9) 0.001(6) 0.007(7) -0.006(6)
C13 0.036(7) 0.007(6) 0.029(8) -0.002(5) 0.002(6) 0.005(5)
C14 0.016(6) 0.022(7) 0.030(8) -0.008(6) 0.011(5) 0.002(5)
C15 0.031(8) 0.044(10) 0.031(9) -0.001(8) 0.009(6) 0.007(7)
C16 0.079(14) 0.045(12) 0.061(14) 0.008(10) 0.023(11) -0.019(10)
C17 0.037(9) 0.090(16) 0.044(11) -0.004(11) -0.012(8) 0.020(10)
N5 0.026(6) 0.010(5) 0.046(8) -0.004(5) 0.013(5) 0.004(4)
N6 0.043(8) 0.030(7) 0.049(9) 0.001(6) 0.022(7) -0.010(6)
N7 0.019(5) 0.018(6) 0.047(8) -0.005(6) 0.008(5) -0.001(4)
N8 0.032(6) 0.018(6) 0.041(8) 0.006(5) 0.019(6) 0.001(5)
O3 0.109(15) 0.148(19) 0.081(14) 0.025(13) 0.021(11) 0.075(14)
O4 0.076(10) 0.075(10) 0.043(8) 0.010(8) 0.009(7) -0.038(8)
C18 0.013(6) 0.027(7) 0.044(9) 0.004(6) 0.017(6) 0.010(5)
C19 0.016(7) 0.071(13) 0.070(13) 0.003(11) 0.022(8) 0.006(7)
C20 0.045(9) 0.015(7) 0.051(11) 0.009(7) 0.012(8) 0.002(6)
C21 0.034(8) 0.039(9) 0.043(9) 0.000(8) 0.020(7) 0.004(7)
C22 0.044(10) 0.062(13) 0.062(13) -0.017(11) 0.017(9) 0.004(9)
C23 0.13(2) 0.086(17) 0.028(11) -0.013(11) 0.018(12) -0.076(16)
C24 0.14(2) 0.054(14) 0.072(16) -0.006(12) 0.054(16) -0.008(14)
C25 0.049(9) 0.025(8) 0.058(11) 0.021(8) 0.037(8) 0.008(7)
C26 0.025(7) 0.033(9) 0.060(11) -0.001(8) 0.018(7) 0.001(6)
C27 0.024(6) 0.033(8) 0.032(8) -0.003(7) 0.009(6) 0.000(6)
C28 0.018(6) 0.020(7) 0.031(8) -0.007(6) 0.018(6) -0.005(5)
C29 0.033(8) 0.057(12) 0.041(10) -0.006(9) 0.004(7) -0.016(8)
C30 0.039(8) 0.005(6) 0.050(10) -0.010(6) 0.011(7) 0.007(5)
C31 0.035(8) 0.026(8) 0.039(9) -0.014(7) 0.014(7) -0.006(6)
C32 0.044(9) 0.038(10) 0.042(10) -0.007(8) 0.013(8) -0.014(7)
C33 0.064(12) 0.073(15) 0.053(13) -0.027(12) 0.017(10) 0.002(11)
C34 0.082(15) 0.067(15) 0.041(12) 0.002(11) -0.012(11) 0.003(12)
O5 0.036(11) 0.064(14) 0.052(14) 0.001(12) 0.026(10) 0.000(9)
C35 0.05(2) 0.07(2) 0.08(3) -0.02(2) 0.028(19) 0.013(15)
O5' 0.019(11) 0.033(14) 0.044(16) 0.001(12) 0.006(10) -0.008(9)
C35' 0.08(3) 0.12(4) 0.12(4) 0.02(4) 0.06(3) -0.03(3)
O6 0.045(14) 0.040(15) 0.10(2) 0.019(15) 0.007(15) 0.017(11)
O7 0.037(18) 0.21(5) 0.25(6) 0.01(4) 0.08(3) -0.02(2)
P1 0.0244(16) 0.0224(18) 0.0313(19) 0.0006(17) 0.0111(14) -0.0031(14)
F1 0.035(5) 0.095(9) 0.074(8) -0.017(7) 0.009(5) 0.000(6)
F2 0.101(9) 0.025(6) 0.080(8) -0.015(6) 0.018(7) -0.003(5)
F3 0.084(8) 0.047(6) 0.033(5) -0.008(5) 0.016(5) -0.010(6)
F4 0.036(5) 0.102(10) 0.074(8) -0.041(8) 0.022(5) -0.012(6)
F5 0.083(8) 0.029(6) 0.070(8) 0.012(5) 0.001(6) 0.000(5)
F6 0.040(5) 0.094(9) 0.029(5) 0.008(6) 0.000(4) -0.003(5)
P2 0.0237(17) 0.0262(19) 0.042(2) 0.0061(19) 0.0099(15) -0.0010(15)
F7 0.099(13) 0.110(16) 0.119(16) 0.020(15) 0.087(13) 0.020(13)
F8 0.058(11) 0.031(6) 0.129(16) 0.030(8) 0.012(10) 0.005(7)
F9 0.074(11) 0.079(12) 0.088(11) -0.009(10) -0.017(9) -0.029(11)
F10 0.072(11) 0.092(14) 0.136(17) 0.024(14) 0.081(12) 0.018(12)
F11 0.053(13) 0.038(7) 0.18(2) 0.043(10) 0.031(12) 0.005(8)
F12 0.122(16) 0.119(16) 0.074(11) 0.021(11) -0.046(10) -0.041(15)
F7' 0.021(8) 0.04(2) 0.18(4) -0.01(3) 0.007(17) 0.013(13)
F8' 0.09(3) 0.042(15) 0.16(4) 0.057(19) 0.06(3) 0.033(19)
F9' 0.13(3) 0.11(3) 0.057(15) -0.016(18) 0.02(2) -0.02(4)
F10' 0.024(8) 0.04(2) 0.16(4) 0.00(3) 0.028(17) -0.001(14)
F11' 0.04(2) 0.042(14) 0.13(3) 0.047(19) 0.00(3) 0.002(18)
F12' 0.10(3) 0.13(3) 0.060(15) -0.024(19) 0.01(2) 0.03(3)

loop_
_atom_type_symbol
_atom_type_description
_atom_type_scat_dispersion_real
_atom_type_scat_dispersion_imag
_atom_type_scat_source
C C 0.0033 0.0016 'International Tables Vol C Tables 4.2.6.8 and 6.1.1.4'
H H 0.0000 0.0000 'International Tables Vol C Tables 4.2.6.8 and 6.1.1.4'
N N 0.0061 0.0033 'International Tables Vol C Tables 4.2.6.8 and 6.1.1.4'
O O 0.0106 0.0060 'International Tables Vol C Tables 4.2.6.8 and 6.1.1.4'
Au Au -2.0133 8.8022 'International Tables Vol C Tables 4.2.6.8 and 6.1.1.4'
P P 0.1023 0.0942 'International Tables Vol C Tables 4.2.6.8 and 6.1.1.4'
F F 0.0171 0.0103 'International Tables Vol C Tables 4.2.6.8 and 6.1.1.4'

loop_
_geom_angle_atom_site_label_1
_geom_angle_atom_site_label_2
_geom_angle_atom_site_label_3
_geom_angle
_geom_angle_site_symmetry_1
_geom_angle_site_symmetry_3
_geom_angle_publ_flag
C11 Au1 C28 173.8(5) . . ?
C1 Au2 C18 172.9(6) . . ?
C1 N1 C2 111.6(11) . . ?
C1 N1 C4 125.5(12) . . ?
C2 N1 C4 122.9(12) . . ?
C1 N2 C3 114.2(11) . . ?
C1 N2 C8 122.5(12) . . ?
C3 N2 C8 123.2(12) . . ?
C11 N3 C13 112.9(11) . . ?
C11 N3 C10 123.8(11) . . ?
C13 N3 C10 123.2(11) . . ?
C12 N4 C11 111.1(12) . . ?
C12 N4 C14 124.1(12) . . ?
C11 N4 C14 124.8(12) . . ?
N2 C1 N1 101.9(11) . . ?
N2 C1 Au2 129.3(11) . . ?
N1 C1 Au2 128.7(10) . . ?
C3 C2 N1 106.8(12) . . ?
C2 C3 N2 105.1(13) . . ?
N1 C4 C5 116.0(12) . . ?
O1 C5 C6 110.3(16) . . ?
O1 C5 C4 107.9(15) . . ?
C6 C5 C4 108.9(14) . . ?
O1 C5 C7 111.9(19) . . ?
C6 C5 C7 108.2(19) . . ?
C4 C5 C7 109.5(16) . . ?
N2 C8 C9 108.2(12) . . ?
C8 C9 C10 110.6(11) . . ?
N3 C10 C9 109.0(11) . . ?
N3 C11 N4 102.4(11) . . ?
N3 C11 Au1 128.4(11) . . ?
N4 C11 Au1 129.3(12) . . ?
C13 C12 N4 108.9(13) . . ?
C12 C13 N3 104.6(12) . . ?
N4 C14 C15 112.9(10) . . ?
O2 C15 C14 109.8(13) . . ?
O2 C15 C16 109.6(14) . . ?
C14 C15 C16 113.5(14) . . ?
O2 C15 C17 105.9(14) . . ?
C14 C15 C17 105.5(13) . . ?
C16 C15 C17 112.1(16) . . ?
C18 N5 C19 111.7(12) . . ?
C18 N5 C21 125.2(12) . . ?
C19 N5 C21 123.1(12) . . ?
C18 N6 C20 111.3(13) . . ?
C18 N6 C25 124.9(13) . . ?
C20 N6 C25 123.8(12) . . ?
C28 N7 C30 112.2(12) . . ?
C28 N7 C27 123.8(12) . . ?
C30 N7 C27 123.9(12) . . ?
C28 N8 C29 107.5(12) . . ?
C28 N8 C31 125.9(12) . . ?
C29 N8 C31 126.5(13) . . ?
N6 C18 N5 104.8(13) . . ?
N6 C18 Au2 126.4(10) . . ?
N5 C18 Au2 128.5(10) . . ?
C20 C19 N5 104.2(14) . . ?
C19 C20 N6 107.9(14) . . ?
N5 C21 C22 111.0(13) . . ?
O3 C22 C23 118(2) . . ?
O3 C22 C21 106.3(16) . . ?
C23 C22 C21 112.1(18) . . ?
O3 C22 C24 106.6(19) . . ?
C23 C22 C24 109.2(17) . . ?
C21 C22 C24 103.7(16) . . ?
N6 C25 C26 109.5(14) . . ?
C27 C26 C25 111.9(14) . . ?
N7 C27 C26 109.0(12) . . ?
N7 C28 N8 106.1(12) . . ?
N7 C28 Au1 128.0(10) . . ?
N8 C28 Au1 125.4(10) . . ?
C30 C29 N8 108.5(14) . . ?
C29 C30 N7 105.7(14) . . ?
N8 C31 C32 112.2(12) . . ?
O4 C32 C31 110.3(14) . . ?
O4 C32 C33 107.5(15) . . ?
C31 C32 C33 112.6(15) . . ?
O4 C32 C34 109.9(16) . . ?
C31 C32 C34 105.8(15) . . ?
C33 C32 C34 110.6(16) . . ?
F3 P1 F4 90.6(6) . . ?
F3 P1 F5 87.6(6) . . ?
F4 P1 F5 89.8(6) . . ?
F3 P1 F6 179.2(6) . . ?
F4 P1 F6 90.0(6) . . ?
F5 P1 F6 91.9(6) . . ?
F3 P1 F1 89.3(6) . . ?
F4 P1 F1 179.7(7) . . ?
F5 P1 F1 89.9(6) . . ?
F6 P1 F1 90.1(6) . . ?
F3 P1 F2 89.8(6) . . ?
F4 P1 F2 89.0(7) . . ?
F5 P1 F2 177.1(7) . . ?
F6 P1 F2 90.7(6) . . ?
F1 P1 F2 91.3(7) . . ?
F12' P2 F9 139(2) . . ?
F12' P2 F10 129(2) . . ?
F9 P2 F10 91.2(11) . . ?
F12' P2 F12 37.1(16) . . ?
F9 P2 F12 176.1(12) . . ?
F10 P2 F12 92.7(12) . . ?
F12' P2 F9' 178(2) . . ?
F9 P2 F9' 38.9(17) . . ?
F10 P2 F9' 52.8(19) . . ?
F12 P2 F9' 145(2) . . ?
F12' P2 F10' 92.2(17) . . ?
F9 P2 F10' 129(2) . . ?
F10 P2 F10' 38.0(17) . . ?
F12 P2 F10' 55.2(19) . . ?
F9' P2 F10' 89.8(17) . . ?
F12' P2 F11 97(3) . . ?
F9 P2 F11 89.0(11) . . ?
F10 P2 F11 90.0(10) . . ?
F12 P2 F11 90.6(11) . . ?
F9' P2 F11 84(3) . . ?
F10' P2 F11 85(2) . . ?
F12' P2 F11' 91.9(16) . . ?
F9 P2 F11' 90(2) . . ?
F10 P2 F11' 96(2) . . ?
F12 P2 F11' 89(2) . . ?
F9' P2 F11' 89.0(16) . . ?
F10' P2 F11' 89.2(14) . . ?
F11 P2 F11' 6(2) . . ?
F12' P2 F7' 91.3(17) . . ?
F9 P2 F7' 47.9(19) . . ?
F10 P2 F7' 139(2) . . ?
F12 P2 F7' 128(2) . . ?
F9' P2 F7' 86.7(17) . . ?
F10' P2 F7' 176.4(19) . . ?
F11 P2 F7' 93(2) . . ?
F11' P2 F7' 89.9(15) . . ?
F12' P2 F8 86(2) . . ?
F9 P2 F8 88.6(9) . . ?
F10 P2 F8 88.7(10) . . ?
F12 P2 F8 91.9(10) . . ?
F9' P2 F8 93(2) . . ?
F10' P2 F8 95(2) . . ?
F11 P2 F8 177.2(12) . . ?
F11' P2 F8 175(2) . . ?
F7' P2 F8 86.0(19) . . ?
F12' P2 F7 53.8(19) . . ?
F9 P2 F7 85.8(11) . . ?
F10 P2 F7 176.8(12) . . ?
F12 P2 F7 90.3(12) . . ?
F9' P2 F7 124(2) . . ?
F10' P2 F7 145(2) . . ?
F11 P2 F7 91.1(10) . . ?
F11' P2 F7 85(2) . . ?
F7' P2 F7 38.1(17) . . ?
F8 P2 F7 90.1(10) . . ?
F12' P2 F8' 92.1(16) . . ?
F9 P2 F8' 87(2) . . ?
F10 P2 F8' 80(2) . . ?
F12 P2 F8' 94(2) . . ?
F9' P2 F8' 87.0(16) . . ?
F10' P2 F8' 89.3(15) . . ?
F11 P2 F8' 170(2) . . ?
F11' P2 F8' 175.7(18) . . ?
F7' P2 F8' 91.4(15) . . ?
F8 P2 F8' 8(2) . . ?
F7 P2 F8' 98(2) . . ?

loop_
_geom_bond_atom_site_label_1
_geom_bond_atom_site_label_2
_geom_bond_distance
_geom_bond_site_symmetry_2
_geom_bond_publ_flag
Au1 C11 1.966(14) . ?
Au1 C28 2.059(13) . ?
Au2 C1 1.980(14) . ?
Au2 C18 2.027(14) . ?
N1 C1 1.380(19) . ?
N1 C2 1.405(19) . ?
N1 C4 1.447(16) . ?
N2 C1 1.375(18) . ?
N2 C3 1.377(18) . ?
N2 C8 1.481(16) . ?
N3 C11 1.375(19) . ?
N3 C13 1.403(16) . ?
N3 C10 1.457(16) . ?
N4 C12 1.374(18) . ?
N4 C11 1.394(18) . ?
N4 C14 1.448(17) . ?
O1 C5 1.45(2) . ?
O2 C15 1.430(18) . ?
C2 C3 1.37(2) . ?
C4 C5 1.49(2) . ?
C5 C6 1.49(2) . ?
C5 C7 1.57(3) . ?
C8 C9 1.531(19) . ?
C9 C10 1.570(17) . ?
C12 C13 1.36(2) . ?
C14 C15 1.513(19) . ?
C15 C16 1.53(2) . ?
C15 C17 1.57(2) . ?
N5 C18 1.354(16) . ?
N5 C19 1.41(2) . ?
N5 C21 1.461(18) . ?
N6 C18 1.321(18) . ?
N6 C20 1.400(19) . ?
N6 C25 1.481(18) . ?
N7 C28 1.297(18) . ?
N7 C30 1.389(17) . ?
N7 C27 1.498(18) . ?
N8 C28 1.369(18) . ?
N8 C29 1.40(2) . ?
N8 C31 1.48(2) . ?
O3 C22 1.48(2) . ?
O4 C32 1.426(19) . ?
C19 C20 1.34(2) . ?
C21 C22 1.51(3) . ?
C22 C23 1.49(3) . ?
C22 C24 1.60(3) . ?
C25 C26 1.54(2) . ?
C26 C27 1.539(18) . ?
C29 C30 1.31(2) . ?
C31 C32 1.51(2) . ?
C32 C33 1.53(3) . ?
C32 C34 1.54(3) . ?
O5 C35 1.48(3) . ?
O5' C35' 1.50(3) . ?
P1 F3 1.562(9) . ?
P1 F4 1.572(9) . ?
P1 F5 1.581(9) . ?
P1 F6 1.583(9) . ?
P1 F1 1.590(9) . ?
P1 F2 1.604(9) . ?
P2 F12' 1.562(17) . ?
P2 F9 1.562(13) . ?
P2 F10 1.565(11) . ?
P2 F12 1.567(13) . ?
P2 F9' 1.571(17) . ?
P2 F10' 1.572(15) . ?
P2 F11 1.573(11) . ?
P2 F11' 1.577(15) . ?
P2 F7' 1.584(15) . ?
P2 F8 1.591(11) . ?
P2 F7 1.592(12) . ?
P2 F8' 1.595(15) . ?
